data_4074366
loop_
_publ_author_name
'Welch, Kevin D.'
'Smith, Philip L.'
'Keller, Andrew P.'
'Myers, William H.'
'Sabat, Michal'
'Harman, W. Dean'

_publ_section_title
;
 Osmium(II)-, Rhenium(I)-, and Tungsten(0)-Promoted Dipolar Cycloaddition
 Reactions with Pyrroles:&#x00A0; Exploiting the Azomethine Ylide
 Character of This Heterocycle
;
_journal_issue 21
_journal_name_full Organometallics
_journal_page_first 5067
_journal_paper_doi 10.1021/om060586j
_journal_volume 25
_journal_year 2006
_chemical_formula_sum 'C24 H36 B N8 O5 P W'
_chemical_formula_weight 742.24
_chemical_name_systematic
; 
 ? 
;
_space_group_IT_number 14
_symmetry_cell_setting monoclinic
_symmetry_space_group_name_Hall '-P 2yn'
_symmetry_space_group_name_H-M 'P 1 21/n 1'
_atom_sites_solution_hydrogens difmap
_atom_sites_solution_primary direct
_atom_sites_solution_secondary difmap
_audit_creation_method SHELXL-97
_cell_angle_alpha 90.00
_cell_angle_beta 95.7450(10)
_cell_angle_gamma 90.00
_cell_formula_units_Z 4
_cell_length_a 8.2690(10)
_cell_length_b 16.1380(10)
_cell_length_c 21.9880(10)
_cell_measurement_reflns_used 7246
_cell_measurement_temperature 153(2)
_cell_measurement_theta_max 30.010
_cell_measurement_theta_min 2.731
_cell_volume 2919.5(4)
_computing_cell_refinement 'Bruker SMART'
_computing_data_reduction 'Bruker SHELXTL'
_computing_molecular_graphics 'Bruker SHELXTL'
_computing_publication_material 'Bruker SHELXTL'
_computing_structure_refinement 'SHELXL-97 (Sheldrick, 1997)'
_computing_structure_solution 'SHELXS-97 (Sheldrick, 1990)'
_diffrn_ambient_temperature 153(2)
_diffrn_measured_fraction_theta_full 0.928
_diffrn_measured_fraction_theta_max 0.928
_diffrn_measurement_device_type 'Bruker SMART APEX CCD detector'
_diffrn_measurement_method 'phi and omega scans'
_diffrn_radiation_monochromator graphite
_diffrn_radiation_source 'fine-focus sealed tube'
_diffrn_radiation_type MoK\a
_diffrn_radiation_wavelength 0.71074
_diffrn_reflns_av_R_equivalents 0.0416
_diffrn_reflns_av_sigmaI/netI 0.0562
_diffrn_reflns_limit_h_max 16
_diffrn_reflns_limit_h_min 0
_diffrn_reflns_limit_k_max 32
_diffrn_reflns_limit_k_min 0
_diffrn_reflns_limit_l_max 41
_diffrn_reflns_limit_l_min -41
_diffrn_reflns_number 20254
_diffrn_reflns_theta_full 32.52
_diffrn_reflns_theta_max 32.52
_diffrn_reflns_theta_min 2.52
_exptl_absorpt_coefficient_mu 4.060
_exptl_absorpt_correction_T_max 0.821730
_exptl_absorpt_correction_T_min 0.660640
_exptl_absorpt_correction_type empirical
_exptl_absorpt_process_details 'Bruker SADABS'
_exptl_crystal_colour orange
_exptl_crystal_density_diffrn 1.689
_exptl_crystal_density_meas ?
_exptl_crystal_density_method 'not measured'
_exptl_crystal_description needle
_exptl_crystal_F_000 1480
_exptl_crystal_size_max 0.26
_exptl_crystal_size_mid 0.08
_exptl_crystal_size_min 0.08
_refine_diff_density_max 2.291
_refine_diff_density_min -2.802
_refine_diff_density_rms 0.234
_refine_ls_extinction_coef none
_refine_ls_extinction_method none
_refine_ls_goodness_of_fit_ref 1.052
_refine_ls_hydrogen_treatment mixed
_refine_ls_matrix_type full
_refine_ls_number_parameters 505
_refine_ls_number_reflns 20254
_refine_ls_number_restraints 0
_refine_ls_restrained_S_all 1.052
_refine_ls_R_factor_all 0.0739
_refine_ls_R_factor_gt 0.0433
_refine_ls_shift/su_max 0.003
_refine_ls_shift/su_mean 0.000
_refine_ls_structure_factor_coef Fsqd
_refine_ls_weighting_details 'calc w=1/[\s^2^(Fo^2^)+(0.0372P)^2^+0.0000P] where P=(Fo^2^+2Fc^2^)/3'
_refine_ls_weighting_scheme calc
_refine_ls_wR_factor_gt 0.0943
_refine_ls_wR_factor_ref 0.1033
_reflns_number_gt 14122
_reflns_number_total 20254
_reflns_threshold_expression '>2sigma(I) computing_data_collection Bruker SMART'
_cod_data_source_file om060586jsi20060630_040706.cif
_cod_data_source_block C24H36BN8O5PW
_cod_depositor_comments
;
The following automatic conversions were performed:

'_exptl_crystal_density_meas' value 'not measured' was changed to '?'
- the value is perceived as not measured.

Automatic conversion script
Id: cif_fix_values 3008 2015-01-20 13:52:24Z robertas 
;
_cod_original_sg_symbol_H-M P2(1)/n
_cod_database_code 4074366

loop_
_symmetry_equiv_pos_as_xyz
'x, y, z'
'-x+1/2, y+1/2, -z+1/2'
'-x, -y, -z'
'x-1/2, -y-1/2, z-1/2'

loop_
_atom_site_label
_atom_site_type_symbol
_atom_site_fract_x
_atom_site_fract_y
_atom_site_fract_z
_atom_site_U_iso_or_equiv
_atom_site_adp_type
_atom_site_occupancy
_atom_site_symmetry_multiplicity
_atom_site_calc_flag
W W 0.837055(12) 0.161693(6) 0.791962(4) 0.01076(2) Uani 1 1 d
P P 0.59262(8) 0.25404(4) 0.79653(3) 0.01412(11) Uani 1 1 d
O1 O 1.1973(3) 0.11864(16) 0.54823(10) 0.0225(4) Uani 1 1 d
O2 O 0.9466(3) 0.11279(17) 0.49841(10) 0.0256(5) Uani 1 1 d
O3 O 0.9389(3) 0.35316(15) 0.58606(12) 0.0271(5) Uani 1 1 d
O4 O 0.6704(3) 0.34145(13) 0.59101(10) 0.0203(4) Uani 1 1 d
O5 O 0.6389(3) 0.00774(15) 0.76252(12) 0.0271(5) Uani 1 1 d
N1 N 0.7960(3) 0.09332(15) 0.63923(11) 0.0159(4) Uani 1 1 d
N2 N 0.7932(3) 0.14636(14) 0.88943(11) 0.0147(4) Uani 1 1 d
N3 N 0.8937(3) 0.17723(16) 0.93648(11) 0.0172(4) Uani 1 1 d
N4 N 1.0641(3) 0.10021(14) 0.83465(11) 0.0150(4) Uani 1 1 d
N5 N 1.1334(3) 0.12524(15) 0.89042(11) 0.0156(4) Uani 1 1 d
N6 N 0.9774(3) 0.27542(14) 0.82542(11) 0.0151(4) Uani 1 1 d
N7 N 1.0629(3) 0.27632(15) 0.88205(11) 0.0162(4) Uani 1 1 d
N8 N 0.7212(3) 0.07117(14) 0.77266(11) 0.0150(4) Uani 1 1 d
C1 C 0.8144(3) 0.21771(15) 0.70032(11) 0.0120(4) Uani 1 1 d
C2 C 0.9691(3) 0.17360(15) 0.71005(12) 0.0137(4) Uani 1 1 d
C3 C 0.9677(3) 0.11504(16) 0.65409(12) 0.0140(4) Uani 1 1 d
C4 C 0.9881(3) 0.17676(17) 0.59916(13) 0.0153(4) Uani 1 1 d
C5 C 0.8176(3) 0.21645(17) 0.58906(12) 0.0149(4) Uani 1 1 d
C6 C 0.7280(3) 0.17744(16) 0.64178(12) 0.0133(4) Uani 1 1 d
C7 C 1.0780(4) 0.04044(19) 0.65897(14) 0.0204(5) Uani 1 1 d
C8 C 0.5446(4) 0.17469(19) 0.63135(15) 0.0195(5) Uani 1 1 d
C9 C 1.0361(3) 0.13320(19) 0.54233(13) 0.0180(5) Uani 1 1 d
C10 C 0.8208(4) 0.31007(17) 0.58853(12) 0.0171(5) Uani 1 1 d
C11 C 1.2605(5) 0.0691(3) 0.50131(16) 0.0275(7) Uani 1 1 d
C12 C 0.6611(5) 0.4311(2) 0.59240(17) 0.0261(6) Uani 1 1 d
C13 C 0.8291(4) 0.1650(2) 0.98988(13) 0.0214(5) Uani 1 1 d
C14 C 0.6812(4) 0.1258(2) 0.97784(15) 0.0235(6) Uani 1 1 d
C15 C 0.6642(3) 0.11439(19) 0.91417(13) 0.0183(5) Uani 1 1 d
C16 C 1.2514(3) 0.0718(2) 0.91103(14) 0.0188(5) Uani 1 1 d
C17 C 1.2618(4) 0.01004(19) 0.86786(14) 0.0199(5) Uani 1 1 d
C18 C 1.1426(3) 0.03113(17) 0.82088(14) 0.0176(5) Uani 1 1 d
C19 C 1.1288(4) 0.35237(19) 0.89335(16) 0.0223(6) Uani 1 1 d
C20 C 1.0864(4) 0.4019(2) 0.84323(16) 0.0252(6) Uani 1 1 d
C21 C 0.9928(4) 0.35157(17) 0.80217(14) 0.0188(5) Uani 1 1 d
C22 C 0.5927(4) 0.3101(2) 0.86883(15) 0.0246(6) Uani 1 1 d
C23 C 0.3969(4) 0.2014(2) 0.78907(16) 0.0224(6) Uani 1 1 d
C24 C 0.5525(4) 0.34073(19) 0.74441(14) 0.0204(5) Uani 1 1 d
B B 1.0690(4) 0.2002(2) 0.92431(14) 0.0169(5) Uani 1 1 d
H1 H 0.814(4) 0.281(2) 0.7003(16) 0.011(8) Uiso 1 1 d
H1B H 1.149(5) 0.209(3) 0.9640(18) 0.017(9) Uiso 1 1 d
H1N H 0.767(6) 0.064(3) 0.669(2) 0.035(13) Uiso 1 1 d
H2 H 1.071(5) 0.204(3) 0.7192(18) 0.021(10) Uiso 1 1 d
H4 H 1.077(4) 0.217(2) 0.6107(15) 0.004(7) Uiso 1 1 d
H5 H 0.761(5) 0.197(3) 0.5494(19) 0.022(10) Uiso 1 1 d
H7A H 1.191(5) 0.057(3) 0.6729(19) 0.023(10) Uiso 1 1 d
H7B H 1.075(5) 0.012(3) 0.6217(19) 0.022(10) Uiso 1 1 d
H7C H 1.038(5) 0.005(3) 0.690(2) 0.028(11) Uiso 1 1 d
H8A H 0.504(4) 0.139(2) 0.6516(17) 0.009(8) Uiso 1 1 d
H8B H 0.482(5) 0.226(3) 0.639(2) 0.029(12) Uiso 1 1 d
H8C H 0.497(7) 0.147(3) 0.597(3) 0.047(15) Uiso 1 1 d
H11A H 1.189(8) 0.032(4) 0.485(3) 0.07(2) Uiso 1 1 d
H11B H 1.364(8) 0.045(4) 0.519(3) 0.07(2) Uiso 1 1 d
H11C H 1.291(8) 0.103(4) 0.471(3) 0.07(2) Uiso 1 1 d
H12A H 0.547(6) 0.441(3) 0.592(2) 0.036(13) Uiso 1 1 d
H12B H 0.716(5) 0.454(3) 0.630(2) 0.027(11) Uiso 1 1 d
H12C H 0.695(6) 0.455(3) 0.556(2) 0.033(12) Uiso 1 1 d
H13 H 0.881(6) 0.182(3) 1.026(2) 0.028(12) Uiso 1 1 d
H14 H 0.614(5) 0.108(3) 1.006(2) 0.029(12) Uiso 1 1 d
H15 H 0.573(5) 0.089(3) 0.8888(18) 0.020(10) Uiso 1 1 d
H16 H 1.306(5) 0.085(3) 0.9468(18) 0.018(9) Uiso 1 1 d
H17 H 1.332(5) -0.030(3) 0.870(2) 0.026(11) Uiso 1 1 d
H18 H 1.118(5) 0.008(3) 0.782(2) 0.030(12) Uiso 1 1 d
H19 H 1.196(6) 0.363(3) 0.929(2) 0.032(12) Uiso 1 1 d
H20 H 1.115(5) 0.456(3) 0.839(2) 0.027(11) Uiso 1 1 d
H21 H 0.947(5) 0.365(2) 0.7612(18) 0.014(9) Uiso 1 1 d
H22A H 0.590(5) 0.269(3) 0.9029(19) 0.025(11) Uiso 1 1 d
H22B H 0.688(8) 0.344(4) 0.874(3) 0.056(18) Uiso 1 1 d
H22C H 0.504(6) 0.341(3) 0.868(2) 0.029(12) Uiso 1 1 d
H23A H 0.378(6) 0.181(3) 0.749(2) 0.032(13) Uiso 1 1 d
H23B H 0.402(6) 0.157(3) 0.818(2) 0.038(14) Uiso 1 1 d
H23C H 0.310(6) 0.245(3) 0.797(2) 0.035(13) Uiso 1 1 d
H24A H 0.456(7) 0.368(4) 0.753(2) 0.048(15) Uiso 1 1 d
H24B H 0.539(6) 0.325(3) 0.701(2) 0.025(11) Uiso 1 1 d
H24C H 0.645(5) 0.383(2) 0.7507(17) 0.013(9) Uiso 1 1 d

loop_
_atom_site_aniso_label
_atom_site_aniso_U_11
_atom_site_aniso_U_22
_atom_site_aniso_U_33
_atom_site_aniso_U_23
_atom_site_aniso_U_13
_atom_site_aniso_U_12
W 0.00976(4) 0.01190(3) 0.01051(4) 0.00069(3) 0.00042(3) -0.00064(3)
P 0.0127(3) 0.0150(3) 0.0149(3) 0.0008(2) 0.0026(2) 0.0016(2)
O1 0.0157(9) 0.0321(12) 0.0204(10) -0.0046(8) 0.0050(8) 0.0021(8)
O2 0.0236(11) 0.0362(13) 0.0162(10) -0.0059(9) -0.0015(8) 0.0070(9)
O3 0.0274(12) 0.0203(10) 0.0354(13) 0.0011(9) 0.0121(10) -0.0029(8)
O4 0.0231(10) 0.0174(8) 0.0202(9) 0.0005(7) 0.0015(8) 0.0059(7)
O5 0.0299(12) 0.0210(10) 0.0298(12) -0.0009(9) 0.0004(10) -0.0131(9)
N1 0.0166(10) 0.0146(9) 0.0166(10) -0.0011(7) 0.0021(8) -0.0014(7)
N2 0.0111(9) 0.0191(10) 0.0137(9) 0.0024(7) 0.0003(8) -0.0008(7)
N3 0.0161(10) 0.0237(11) 0.0120(9) 0.0001(7) 0.0016(8) -0.0010(8)
N4 0.0131(9) 0.0156(9) 0.0163(10) 0.0021(7) 0.0011(8) 0.0004(7)
N5 0.0125(9) 0.0195(10) 0.0143(9) 0.0019(7) -0.0010(8) -0.0012(7)
N6 0.0132(9) 0.0153(9) 0.0167(10) -0.0003(7) 0.0002(8) -0.0008(7)
N7 0.0143(10) 0.0189(10) 0.0147(10) -0.0025(7) -0.0019(8) -0.0021(7)
N8 0.0140(9) 0.0160(9) 0.0148(9) 0.0027(7) 0.0001(8) -0.0002(7)
C1 0.0110(9) 0.0135(9) 0.0111(9) 0.0003(7) -0.0007(8) -0.0008(7)
C2 0.0130(10) 0.0140(10) 0.0142(10) 0.0004(7) 0.0010(9) 0.0009(7)
C3 0.0141(10) 0.0145(9) 0.0135(10) -0.0002(7) 0.0018(8) 0.0021(8)
C4 0.0152(11) 0.0175(10) 0.0134(10) -0.0002(8) 0.0021(9) -0.0001(8)
C5 0.0159(11) 0.0184(10) 0.0101(10) 0.0001(8) -0.0001(9) 0.0015(8)
C6 0.0123(10) 0.0156(10) 0.0119(10) -0.0016(7) 0.0000(8) -0.0014(7)
C7 0.0223(13) 0.0206(12) 0.0183(12) -0.0011(9) 0.0017(11) 0.0054(10)
C8 0.0125(11) 0.0231(13) 0.0225(13) -0.0027(10) -0.0008(10) -0.0002(9)
C9 0.0161(11) 0.0224(12) 0.0161(11) 0.0013(9) 0.0040(9) 0.0030(9)
C10 0.0215(12) 0.0167(10) 0.0132(11) 0.0014(8) 0.0026(9) 0.0010(9)
C11 0.0240(15) 0.0369(18) 0.0222(14) -0.0054(13) 0.0052(12) 0.0086(13)
C12 0.0353(17) 0.0168(12) 0.0266(15) -0.0001(10) 0.0044(13) 0.0059(11)
C13 0.0206(13) 0.0312(14) 0.0128(11) -0.0003(10) 0.0037(10) 0.0007(11)
C14 0.0194(13) 0.0330(16) 0.0190(13) 0.0044(11) 0.0069(11) -0.0010(11)
C15 0.0142(11) 0.0235(12) 0.0174(12) 0.0045(9) 0.0029(9) 0.0004(9)
C16 0.0114(11) 0.0268(13) 0.0174(12) 0.0064(10) -0.0024(9) 0.0004(9)
C17 0.0156(11) 0.0196(11) 0.0241(13) 0.0045(10) -0.0007(10) 0.0040(9)
C18 0.0162(11) 0.0146(10) 0.0218(13) 0.0023(9) 0.0012(10) 0.0019(8)
C19 0.0217(14) 0.0206(13) 0.0236(14) -0.0035(10) -0.0030(12) -0.0061(10)
C20 0.0271(15) 0.0169(12) 0.0303(16) 0.0004(11) -0.0026(13) -0.0078(10)
C21 0.0194(12) 0.0158(11) 0.0206(13) 0.0021(8) -0.0015(10) -0.0027(8)
C22 0.0281(16) 0.0260(14) 0.0202(14) -0.0052(11) 0.0049(12) 0.0052(12)
C23 0.0133(12) 0.0271(14) 0.0267(15) 0.0061(11) 0.0019(11) -0.0003(10)
C24 0.0213(13) 0.0188(11) 0.0216(13) 0.0026(10) 0.0049(10) 0.0043(10)
B 0.0168(13) 0.0239(14) 0.0095(11) 0.0026(9) -0.0012(10) 0.0000(10)

loop_
_atom_type_symbol
_atom_type_description
_atom_type_scat_dispersion_real
_atom_type_scat_dispersion_imag
_atom_type_scat_source
C C 0.0033 0.0016 'International Tables Vol C Tables 4.2.6.8 and 6.1.1.4'
H H 0.0000 0.0000 'International Tables Vol C Tables 4.2.6.8 and 6.1.1.4'
B B 0.0013 0.0007 'International Tables Vol C Tables 4.2.6.8 and 6.1.1.4'
N N 0.0061 0.0033 'International Tables Vol C Tables 4.2.6.8 and 6.1.1.4'
O O 0.0106 0.0060 'International Tables Vol C Tables 4.2.6.8 and 6.1.1.4'
P P 0.1023 0.0942 'International Tables Vol C Tables 4.2.6.8 and 6.1.1.4'
W W -0.8490 6.8722 'International Tables Vol C Tables 4.2.6.8 and 6.1.1.4'

loop_
_geom_angle_atom_site_label_1
_geom_angle_atom_site_label_2
_geom_angle_atom_site_label_3
_geom_angle
N8 W C1 97.16(10)
N8 W C2 100.12(10)
C1 W C2 38.74(9)
N8 W N2 90.15(10)
C1 W N2 157.20(9)
C2 W N2 159.83(10)
N8 W N4 98.33(10)
C1 W N4 123.77(9)
C2 W N4 85.31(9)
N2 W N4 76.00(8)
N8 W N6 174.65(9)
C1 W N6 87.61(9)
C2 W N6 85.11(9)
N2 W N6 84.52(9)
N4 W N6 80.89(9)
N8 W P 94.62(8)
C1 W P 78.37(7)
C2 W P 116.45(7)
N2 W P 79.54(6)
N4 W P 152.25(6)
N6 W P 83.95(6)
C24 P C23 101.41(15)
C24 P C22 98.69(16)
C23 P C22 103.43(17)
C24 P W 121.75(10)
C23 P W 115.43(11)
C22 P W 113.37(12)
C9 O1 C11 117.0(3)
C10 O4 C12 115.3(3)
C3 N1 C6 97.8(2)
C15 N2 N3 106.4(2)
C15 N2 W 130.1(2)
N3 N2 W 123.24(17)
C13 N3 N2 110.1(2)
C13 N3 B 130.1(3)
N2 N3 B 118.0(2)
C18 N4 N5 106.3(2)
C18 N4 W 132.6(2)
N5 N4 W 120.28(17)
C16 N5 N4 109.8(2)
C16 N5 B 127.8(2)
N4 N5 B 122.2(2)
C21 N6 N7 106.1(2)
C21 N6 W 133.3(2)
N7 N6 W 120.48(17)
C19 N7 N6 109.7(2)
C19 N7 B 128.6(3)
N6 N7 B 121.6(2)
O5 N8 W 176.5(2)
C2 C1 C6 103.9(2)
C2 C1 W 70.89(14)
C6 C1 W 125.33(17)
C1 C2 C3 104.1(2)
C1 C2 W 70.37(14)
C3 C2 W 129.02(17)
N1 C3 C7 113.0(2)
N1 C3 C2 104.6(2)
C7 C3 C2 118.3(2)
N1 C3 C4 98.9(2)
C7 C3 C4 116.4(2)
C2 C3 C4 103.2(2)
C9 C4 C5 112.5(2)
C9 C4 C3 113.1(2)
C5 C4 C3 101.8(2)
C10 C5 C4 113.5(2)
C10 C5 C6 114.6(2)
C4 C5 C6 102.7(2)
N1 C6 C8 110.4(2)
N1 C6 C1 105.8(2)
C8 C6 C1 120.6(2)
N1 C6 C5 97.56(19)
C8 C6 C5 116.1(2)
C1 C6 C5 103.5(2)
O2 C9 O1 123.6(3)
O2 C9 C4 126.6(3)
O1 C9 C4 109.8(3)
O3 C10 O4 122.7(3)
O3 C10 C5 126.3(3)
O4 C10 C5 111.0(2)
N3 C13 C14 108.7(3)
C13 C14 C15 104.5(2)
N2 C15 C14 110.3(3)
N5 C16 C17 108.9(3)
C16 C17 C18 104.1(3)
N4 C18 C17 111.0(3)
N7 C19 C20 108.3(3)
C19 C20 C21 105.1(3)
N6 C21 C20 110.8(3)
N7 B N5 109.1(2)
N7 B N3 108.7(2)
N5 B N3 105.7(2)

loop_
_geom_bond_atom_site_label_1
_geom_bond_atom_site_label_2
_geom_bond_distance
W N8 1.775(2)
W C1 2.199(2)
W C2 2.206(3)
W N2 2.223(2)
W N4 2.245(2)
W N6 2.255(2)
W P 2.5213(7)
P C24 1.818(3)
P C23 1.821(3)
P C22 1.829(3)
O1 C9 1.346(4)
O1 C11 1.444(4)
O2 C9 1.202(4)
O3 C10 1.204(4)
O4 C10 1.349(4)
O4 C12 1.449(4)
O5 N8 1.237(3)
N1 C3 1.467(4)
N1 C6 1.473(3)
N2 C15 1.347(3)
N2 N3 1.355(4)
N3 C13 1.352(4)
N3 B 1.546(4)
N4 C18 1.340(4)
N4 N5 1.362(3)
N5 C16 1.346(4)
N5 B 1.543(4)
N6 C21 1.342(4)
N6 N7 1.369(3)
N7 C19 1.356(4)
N7 B 1.538(4)
C1 C2 1.461(4)
C1 C6 1.551(4)
C2 C3 1.550(4)
C3 C7 1.508(4)
C3 C4 1.588(4)
C4 C9 1.521(4)
C4 C5 1.544(4)
C5 C10 1.511(4)
C5 C6 1.569(4)
C6 C8 1.512(4)
C13 C14 1.378(5)
C14 C15 1.405(4)
C16 C17 1.385(5)
C17 C18 1.397(4)
C19 C20 1.378(5)
C20 C21 1.391(4)
